data_4326442
loop_
_publ_author_name
'Graeme Nawn'
'Kate M. Waldie'
'Simon R. Oakley'
'Brendan D. Peters'
'Derek Mandel'
'Brian O. Patrick'
'Robert McDonald'
'Robin G. Hicks'

_publ_section_title
;
 Redox-Active Bridging Ligands Based on Indigo Diimine ("Nindigo")
 Derivatives
;
_journal_name_full 'Inorganic Chemistry'
_journal_page_first 9826
_journal_page_last 9837
_journal_paper_doi 10.1021/ic200388y
_journal_volume 50
_journal_year 2011
_chemical_formula_sum 'C34 H28 F12 N4 O4 Pd2'
_chemical_formula_weight 997.40
_chemical_name_systematic
;
 ?
;
_space_group_IT_number 13
_symmetry_cell_setting monoclinic
_symmetry_space_group_name_Hall '-P 2yac'
_symmetry_space_group_name_H-M 'P 1 2/n 1'
_atom_sites_solution_hydrogens geom
_atom_sites_solution_primary direct
_atom_sites_solution_secondary difmap
_audit_creation_method SHELXL-97
_cell_angle_alpha 90.00
_cell_angle_beta 93.044(5)
_cell_angle_gamma 90.00
_cell_formula_units_Z 4
_cell_length_a 12.8394(18)
_cell_length_b 12.3831(14)
_cell_length_c 23.962(3)
_cell_measurement_reflns_used 4599
_cell_measurement_temperature 173(2)
_cell_measurement_theta_max 22.51
_cell_measurement_theta_min 2.37
_cell_volume 3804.4(8)
_computing_structure_refinement 'SHELXL-97 (Sheldrick, 2008)'
_diffrn_ambient_temperature 173(2)
_diffrn_measured_fraction_theta_full 0.974
_diffrn_measured_fraction_theta_max 0.974
_diffrn_measurement_device_type 'Bruker X8 APEX II'
_diffrn_measurement_method 'area detector'
_diffrn_radiation_monochromator graphite
_diffrn_radiation_source 'fine-focus sealed tube'
_diffrn_radiation_type MoK\a
_diffrn_radiation_wavelength 0.71073
_diffrn_reflns_av_R_equivalents 0.1070
_diffrn_reflns_av_sigmaI/netI 0.0826
_diffrn_reflns_limit_h_max 13
_diffrn_reflns_limit_h_min -13
_diffrn_reflns_limit_k_max 13
_diffrn_reflns_limit_k_min 0
_diffrn_reflns_limit_l_max 25
_diffrn_reflns_limit_l_min 0
_diffrn_reflns_number 4890
_diffrn_reflns_theta_full 22.56
_diffrn_reflns_theta_max 22.56
_diffrn_reflns_theta_min 1.64
_exptl_absorpt_coefficient_mu 1.047
_exptl_absorpt_correction_T_max 0.969
_exptl_absorpt_correction_T_min 0.337
_exptl_absorpt_correction_type multi-scan
_exptl_crystal_colour red
_exptl_crystal_density_diffrn 1.741
_exptl_crystal_description needle
_exptl_crystal_F_000 1968
_exptl_crystal_size_max 0.50
_exptl_crystal_size_mid 0.12
_exptl_crystal_size_min 0.03
_refine_diff_density_max 1.991
_refine_diff_density_min -1.716
_refine_diff_density_rms 0.297
_refine_ls_extinction_method none
_refine_ls_goodness_of_fit_ref 1.076
_refine_ls_hydrogen_treatment constr
_refine_ls_matrix_type full
_refine_ls_number_parameters 496
_refine_ls_number_reflns 4890
_refine_ls_number_restraints 642
_refine_ls_restrained_S_all 1.015
_refine_ls_R_factor_all 0.2237
_refine_ls_R_factor_gt 0.1577
_refine_ls_shift/su_max 0.022
_refine_ls_shift/su_mean 0.002
_refine_ls_structure_factor_coef Fsqd
_refine_ls_weighting_details 'calc w=1/[\s^2^(Fo^2^)+(0.0899P)^2^+408.4648P] where P=(Fo^2^+2Fc^2^)/3'
_refine_ls_weighting_scheme calc
_refine_ls_wR_factor_gt 0.3691
_refine_ls_wR_factor_ref 0.3958
_reflns_number_gt 3036
_reflns_number_total 4890
_reflns_threshold_expression >2\s(I)
_cod_data_source_file ic200388y_si_008.cif
_cod_data_source_block p2n
_cod_original_cell_volume 3804.3(9)
_cod_original_sg_symbol_H-M 'P 2/n'
_cod_database_code 4326442

loop_
_symmetry_equiv_pos_as_xyz
'x, y, z'
'-x+1/2, y, -z+1/2'
'-x, -y, -z'
'x-1/2, -y, z-1/2'

loop_
_atom_site_label
_atom_site_type_symbol
_atom_site_fract_x
_atom_site_fract_y
_atom_site_fract_z
_atom_site_U_iso_or_equiv
_atom_site_adp_type
_atom_site_occupancy
_atom_site_symmetry_multiplicity
_atom_site_calc_flag
_atom_site_refinement_flags
C1 C 0.7011(19) 0.6170(19) 0.2658(9) 0.032(5) Uani 1 1 d U
C2 C 0.607(2) 0.6323(19) 0.2499(11) 0.044(6) Uani 1 1 d U
C3 C 0.616(2) 0.603(2) 0.3402(11) 0.049(6) Uani 1 1 d U
C4 C 0.536(2) 0.620(2) 0.2952(11) 0.045(6) Uiso 1 1 d U
C5 C 0.432(3) 0.621(2) 0.3047(12) 0.060(7) Uani 1 1 d U
H5 H 0.3816 0.6349 0.2751 0.071 Uiso 1 1 calc R
C6 C 0.401(3) 0.600(3) 0.3579(12) 0.070(8) Uani 1 1 d U
H6 H 0.3291 0.6001 0.3653 0.085 Uiso 1 1 calc R
C7 C 0.476(3) 0.580(3) 0.4007(12) 0.077(9) Uani 1 1 d U
H7 H 0.4520 0.5630 0.4364 0.092 Uiso 1 1 calc R
C8 C 0.583(2) 0.583(2) 0.3955(11) 0.058(7) Uani 1 1 d U
H8 H 0.6316 0.5724 0.4264 0.070 Uiso 1 1 calc R
C9 C 0.762(2) 0.329(2) 0.0239(13) 0.059(7) Uani 1 1 d U
C10 C 0.680(2) 0.389(2) 0.0603(10) 0.040(6) Uani 1 1 d U
C11 C 0.577(2) 0.372(2) 0.0478(10) 0.046(6) Uani 1 1 d U
H11 H 0.5574 0.3215 0.0194 0.055 Uiso 1 1 calc R
C12 C 0.499(2) 0.427(2) 0.0754(10) 0.041(6) Uani 1 1 d U
C13 C 0.385(2) 0.401(2) 0.0611(11) 0.040(6) Uani 1 1 d U
C14 C 0.551(2) 0.771(2) 0.1717(13) 0.054(7) Uani 1 1 d U
C15 C 0.480(3) 0.825(3) 0.2088(13) 0.074(9) Uani 1 1 d U
H15A H 0.4173 0.8492 0.1869 0.110 Uiso 1 1 calc R
H15B H 0.5147 0.8871 0.2266 0.110 Uiso 1 1 calc R
H15C H 0.4590 0.7741 0.2377 0.110 Uiso 1 1 calc R
C16 C 0.659(2) 0.822(2) 0.1780(13) 0.064(8) Uani 1 1 d U
H16A H 0.7062 0.7843 0.1540 0.095 Uiso 1 1 calc R
H16B H 0.6851 0.8169 0.2170 0.095 Uiso 1 1 calc R
H16C H 0.6540 0.8982 0.1670 0.095 Uiso 1 1 calc R
C17 C 0.515(2) 0.768(2) 0.1135(14) 0.069(9) Uani 1 1 d U
H17A H 0.4541 0.7210 0.1088 0.103 Uiso 1 1 calc R
H17B H 0.5709 0.7413 0.0910 0.103 Uiso 1 1 calc R
H17C H 0.4958 0.8417 0.1013 0.103 Uiso 1 1 calc R
N1 N 0.5680(18) 0.6476(15) 0.1910(9) 0.044(5) Uani 1 1 d U
N2 N 0.7094(16) 0.6001(16) 0.3224(8) 0.038(5) Uani 1 1 d U
O1 O 0.7285(12) 0.4492(15) 0.0938(7) 0.045(4) Uani 1 1 d U
O2 O 0.5134(13) 0.4981(15) 0.1111(7) 0.047(4) Uani 1 1 d U
F1 F 0.8178(13) 0.2589(13) 0.0576(6) 0.064(5) Uani 1 1 d U
F2 F 0.8240(15) 0.3927(16) 0.0015(7) 0.079(6) Uani 1 1 d U
F3 F 0.7104(15) 0.2600(16) -0.0155(7) 0.080(6) Uani 1 1 d U
F4 F 0.3483(14) 0.3394(17) 0.1014(8) 0.089(6) Uani 1 1 d U
F5 F 0.3288(14) 0.4885(15) 0.0598(8) 0.077(5) Uani 1 1 d U
F6 F 0.3706(15) 0.350(2) 0.0134(9) 0.107(8) Uani 1 1 d U
Pd1 Pd 0.65078(16) 0.55184(16) 0.14147(8) 0.0407(6) Uani 1 1 d U
C18 C -0.216(2) 1.114(2) 0.2772(11) 0.044(6) Uiso 1 1 d U
C19 C -0.116(2) 1.1276(19) 0.2771(11) 0.047(6) Uani 1 1 d U
C20 C -0.171(2) 1.095(2) 0.3634(12) 0.053(7) Uani 1 1 d U
C21 C -0.080(2) 1.119(2) 0.3379(10) 0.045(6) Uani 1 1 d U
C22 C 0.026(2) 1.121(2) 0.3654(11) 0.052(7) Uani 1 1 d U
H22 H 0.0873 1.1347 0.3464 0.062 Uiso 1 1 calc R
C23 C 0.024(3) 1.101(2) 0.4201(14) 0.071(8) Uani 1 1 d U
H23 H 0.0901 1.0973 0.4403 0.086 Uiso 1 1 calc R
C24 C -0.063(2) 1.0844(18) 0.4504(12) 0.049(7) Uani 1 1 d U
H24 H -0.0546 1.0762 0.4898 0.059 Uiso 1 1 calc R
C25 C -0.165(3) 1.0793(19) 0.4254(12) 0.060(7) Uani 1 1 d U
H25 H -0.2245 1.0668 0.4461 0.072 Uiso 1 1 calc R
C26 C 0.198(3) 0.916(4) 0.1410(18) 0.093(10) Uani 1 1 d U
C27 C 0.088(2) 0.938(3) 0.1316(12) 0.060(7) Uani 1 1 d U
C28 C 0.019(3) 0.882(2) 0.0857(12) 0.064(8) Uani 1 1 d U
H28 H 0.0507 0.8294 0.0631 0.076 Uiso 1 1 calc R
C29 C -0.077(2) 0.901(2) 0.0762(11) 0.050(6) Uani 1 1 d U
C30 C -0.132(3) 0.841(3) 0.0252(13) 0.069(8) Uani 1 1 d U
C31 C -0.026(3) 1.267(3) 0.2157(13) 0.067(8) Uani 1 1 d U
C32 C 0.036(2) 1.321(3) 0.2654(12) 0.064(8) Uiso 1 1 d U
H32A H 0.0090 1.3938 0.2710 0.096 Uiso 1 1 calc R
H32B H 0.1097 1.3242 0.2575 0.096 Uiso 1 1 calc R
H32C H 0.0273 1.2779 0.2993 0.096 Uiso 1 1 calc R
C33 C 0.041(3) 1.267(3) 0.1656(12) 0.087(11) Uani 1 1 d U
H33A H -0.0032 1.2577 0.1314 0.130 Uiso 1 1 calc R
H33B H 0.0916 1.2081 0.1691 0.130 Uiso 1 1 calc R
H33C H 0.0782 1.3363 0.1639 0.130 Uiso 1 1 calc R
C34 C -0.132(3) 1.326(2) 0.2028(13) 0.073(10) Uani 1 1 d U
H34A H -0.1718 1.2874 0.1729 0.110 Uiso 1 1 calc R
H34B H -0.1190 1.4001 0.1910 0.110 Uiso 1 1 calc R
H34C H -0.1721 1.3266 0.2365 0.110 Uiso 1 1 calc R
N3 N -0.0443(18) 1.1452(19) 0.2310(10) 0.056(6) Uani 1 1 d U
N4 N -0.260(2) 1.0946(18) 0.3275(10) 0.068(7) Uani 1 1 d U
O3 O 0.0492(17) 1.0041(17) 0.1644(8) 0.067(6) Uani 1 1 d U
O4 O -0.1442(15) 0.9562(15) 0.1014(8) 0.056(5) Uani 1 1 d U
F7 F 0.250(2) 1.001(3) 0.1458(17) 0.184(13) Uani 1 1 d U
F8 F 0.2161(18) 0.865(3) 0.1894(13) 0.138(10) Uani 1 1 d U
F9 F 0.238(2) 0.848(3) 0.1071(12) 0.168(13) Uani 1 1 d U
F12 F -0.0642(18) 0.778(2) 0.0001(9) 0.112(8) Uani 1 1 d U
F11 F -0.2120(17) 0.789(2) 0.0372(9) 0.106(8) Uani 1 1 d U
F10 F -0.164(2) 0.9131(18) -0.0119(8) 0.112(8) Uani 1 1 d U
Pd2 Pd -0.09970(17) 1.05152(17) 0.16511(9) 0.0475(7) Uani 1 1 d U

loop_
_atom_site_aniso_label
_atom_site_aniso_U_11
_atom_site_aniso_U_22
_atom_site_aniso_U_33
_atom_site_aniso_U_23
_atom_site_aniso_U_13
_atom_site_aniso_U_12
C1 0.040(13) 0.030(13) 0.029(12) 0.003(10) 0.016(10) 0.007(10)
C2 0.055(14) 0.017(11) 0.061(14) 0.002(11) 0.018(12) -0.011(11)
C3 0.057(14) 0.041(13) 0.050(14) -0.014(11) 0.011(12) 0.021(12)
C5 0.091(18) 0.043(15) 0.048(15) -0.002(12) 0.031(13) 0.031(14)
C6 0.10(2) 0.075(18) 0.044(15) -0.004(14) 0.040(14) 0.019(16)
C7 0.10(2) 0.09(2) 0.040(15) -0.013(15) 0.049(15) 0.038(17)
C8 0.079(17) 0.071(17) 0.029(13) 0.001(12) 0.034(12) 0.036(14)
C9 0.060(16) 0.047(16) 0.071(17) -0.016(14) 0.030(14) 0.005(14)
C10 0.062(14) 0.031(13) 0.029(12) 0.007(10) 0.022(11) 0.006(11)
C11 0.075(16) 0.024(13) 0.039(13) 0.024(11) 0.002(12) -0.019(12)
C12 0.064(14) 0.029(13) 0.031(12) -0.001(10) 0.011(11) 0.002(11)
C13 0.045(14) 0.035(14) 0.042(14) -0.008(12) 0.013(11) 0.022(12)
C14 0.059(16) 0.036(14) 0.069(17) 0.019(13) 0.021(13) 0.012(12)
C15 0.08(2) 0.08(2) 0.058(19) -0.015(17) 0.011(16) 0.004(19)
C16 0.08(2) 0.041(18) 0.07(2) 0.021(15) -0.006(16) 0.003(15)
C17 0.064(19) 0.041(18) 0.10(2) 0.032(16) -0.020(17) 0.013(15)
N1 0.076(14) 0.011(10) 0.045(12) -0.004(9) 0.015(10) -0.002(10)
N2 0.058(13) 0.032(11) 0.026(10) 0.006(8) 0.017(9) -0.003(10)
O1 0.041(10) 0.043(11) 0.052(11) 0.011(9) 0.004(8) -0.008(9)
O2 0.050(11) 0.043(11) 0.049(11) -0.008(9) 0.004(8) 0.013(8)
F1 0.082(12) 0.055(11) 0.054(10) -0.026(8) 0.008(8) 0.022(9)
F2 0.099(14) 0.086(13) 0.056(11) 0.011(10) 0.051(10) -0.002(11)
F3 0.101(14) 0.095(14) 0.046(10) -0.032(10) 0.023(9) 0.005(11)
F4 0.075(12) 0.097(15) 0.096(14) 0.060(12) 0.006(10) -0.008(11)
F5 0.070(12) 0.068(13) 0.092(14) 0.004(10) -0.010(10) -0.017(10)
F6 0.067(13) 0.137(19) 0.117(17) -0.062(15) -0.005(11) 0.032(13)
Pd1 0.0563(13) 0.0275(11) 0.0389(12) -0.0034(9) 0.0066(9) -0.0019(10)
C19 0.071(15) 0.015(12) 0.057(14) -0.006(10) 0.024(12) 0.003(11)
C20 0.084(17) 0.021(12) 0.054(14) -0.013(11) 0.005(13) 0.019(12)
C21 0.076(15) 0.024(12) 0.035(13) -0.010(10) 0.003(12) -0.006(11)
C22 0.080(17) 0.031(14) 0.045(14) -0.012(12) 0.002(13) 0.003(13)
C23 0.11(2) 0.026(14) 0.077(18) -0.007(14) -0.018(17) 0.007(15)
C24 0.083(18) 0.012(12) 0.050(15) 0.014(11) -0.019(13) 0.004(12)
C25 0.105(19) 0.010(12) 0.063(16) -0.018(11) -0.016(15) 0.021(12)
C26 0.08(2) 0.11(2) 0.08(2) -0.039(19) 0.015(18) -0.02(2)
C27 0.073(16) 0.053(16) 0.057(15) 0.001(13) 0.011(13) -0.010(14)
C28 0.097(19) 0.052(16) 0.045(15) 0.007(13) 0.035(15) -0.003(15)
C29 0.067(15) 0.043(14) 0.041(13) -0.006(11) 0.011(12) -0.007(13)
C30 0.081(19) 0.072(19) 0.054(17) -0.004(16) 0.008(15) -0.027(17)
C31 0.085(18) 0.052(16) 0.063(17) 0.005(14) 0.000(15) -0.001(15)
C33 0.15(3) 0.08(2) 0.032(17) 0.020(16) 0.015(18) -0.04(2)
C34 0.12(3) 0.038(18) 0.060(19) 0.024(15) -0.018(18) 0.013(17)
N3 0.059(13) 0.047(13) 0.063(14) -0.009(11) 0.008(11) 0.005(11)
N4 0.115(17) 0.032(12) 0.055(14) -0.004(10) -0.019(13) 0.042(12)
O3 0.086(14) 0.051(12) 0.064(13) -0.011(10) -0.013(11) 0.007(11)
O4 0.068(12) 0.040(11) 0.062(12) -0.015(9) 0.003(10) -0.011(10)
F7 0.084(18) 0.15(3) 0.32(4) -0.04(3) 0.00(2) -0.027(18)
F8 0.078(15) 0.18(3) 0.15(2) 0.03(2) -0.011(15) 0.022(17)
F9 0.12(2) 0.23(3) 0.16(2) -0.13(2) 0.002(17) 0.02(2)
F12 0.118(18) 0.121(19) 0.094(15) -0.050(14) -0.004(13) 0.032(15)
F11 0.098(16) 0.125(19) 0.095(15) -0.065(14) -0.005(12) -0.026(14)
F10 0.19(2) 0.077(15) 0.063(13) 0.006(11) -0.018(14) -0.038(15)
Pd2 0.0642(15) 0.0277(12) 0.0500(13) -0.0071(10) -0.0017(10) -0.0028(10)

loop_
_atom_type_symbol
_atom_type_description
_atom_type_scat_dispersion_real
_atom_type_scat_dispersion_imag
_atom_type_scat_source
C C 0.0033 0.0016 'International Tables Vol C Tables 4.2.6.8 and 6.1.1.4'
H H 0.0000 0.0000 'International Tables Vol C Tables 4.2.6.8 and 6.1.1.4'
N N 0.0061 0.0033 'International Tables Vol C Tables 4.2.6.8 and 6.1.1.4'
O O 0.0106 0.0060 'International Tables Vol C Tables 4.2.6.8 and 6.1.1.4'
F F 0.0171 0.0103 'International Tables Vol C Tables 4.2.6.8 and 6.1.1.4'
Pd Pd -0.9988 1.0072 'International Tables Vol C Tables 4.2.6.8 and 6.1.1.4'

loop_
_geom_angle_atom_site_label_1
_geom_angle_atom_site_label_2
_geom_angle_atom_site_label_3
_geom_angle
_geom_angle_site_symmetry_1
_geom_angle_site_symmetry_3
C2 C1 N2 110(2) . .
C2 C1 C1 131(3) . 2_655
N2 C1 C1 118(3) . 2_655
C1 C2 C4 113(2) . .
C1 C2 N1 125(2) . .
C4 C2 N1 121(2) . .
N2 C3 C8 129(3) . .
N2 C3 C4 113(2) . .
C8 C3 C4 118(3) . .
C5 C4 C2 141(3) . .
C5 C4 C3 122(3) . .
C2 C4 C3 97(2) . .
C4 C5 C6 119(3) . .
C4 C5 H5 120.5 . .
C6 C5 H5 120.5 . .
C5 C6 C7 120(3) . .
C5 C6 H6 120.2 . .
C7 C6 H6 120.2 . .
C8 C7 C6 125(3) . .
C8 C7 H7 117.3 . .
C6 C7 H7 117.3 . .
C7 C8 C3 115(3) . .
C7 C8 H8 122.3 . .
C3 C8 H8 122.3 . .
F2 C9 F1 109(3) . .
F2 C9 F3 112(3) . .
F1 C9 F3 103(2) . .
F2 C9 C10 113(2) . .
F1 C9 C10 108(2) . .
F3 C9 C10 110(2) . .
O1 C10 C11 134(2) . .
O1 C10 C9 108(2) . .
C11 C10 C9 118(3) . .
C10 C11 C12 122(3) . .
C10 C11 H11 118.9 . .
C12 C11 H11 118.9 . .
O2 C12 C11 125(3) . .
O2 C12 C13 115(2) . .
C11 C12 C13 120(2) . .
F5 C13 F6 109(2) . .
F5 C13 F4 106(2) . .
F6 C13 F4 108(3) . .
F5 C13 C12 111(2) . .
F6 C13 C12 113(2) . .
F4 C13 C12 109(2) . .
C17 C14 C15 115(3) . .
C17 C14 C16 110(2) . .
C15 C14 C16 110(3) . .
C17 C14 N1 107(2) . .
C15 C14 N1 110(2) . .
C16 C14 N1 105(2) . .
C14 C15 H15A 109.5 . .
C14 C15 H15B 109.5 . .
H15A C15 H15B 109.5 . .
C14 C15 H15C 109.5 . .
H15A C15 H15C 109.5 . .
H15B C15 H15C 109.5 . .
C14 C16 H16A 109.5 . .
C14 C16 H16B 109.5 . .
H16A C16 H16B 109.5 . .
C14 C16 H16C 109.5 . .
H16A C16 H16C 109.5 . .
H16B C16 H16C 109.5 . .
C14 C17 H17A 109.5 . .
C14 C17 H17B 109.5 . .
H17A C17 H17B 109.5 . .
C14 C17 H17C 109.5 . .
H17A C17 H17C 109.5 . .
H17B C17 H17C 109.5 . .
C2 N1 C14 115.4(19) . .
C2 N1 Pd1 108.7(16) . .
C14 N1 Pd1 117.2(15) . .
C3 N2 C1 107(2) . .
C3 N2 Pd1 132.7(17) . 2_655
C1 N2 Pd1 119.0(15) . 2_655
C10 O1 Pd1 119.8(16) . .
C12 O2 Pd1 126.4(17) . .
O2 Pd1 O1 92.2(7) . .
O2 Pd1 N1 85.8(8) . .
O1 Pd1 N1 176.7(7) . .
O2 Pd1 N2 175.9(8) . 2_655
O1 Pd1 N2 88.5(7) . 2_655
N1 Pd1 N2 93.3(8) . 2_655
C19 C18 N4 119(3) . .
C19 C18 C18 122(3) . 2_455
N4 C18 C18 120(3) . 2_455
C18 C19 N3 132(3) . .
C18 C19 C21 104(2) . .
N3 C19 C21 124(2) . .
C21 C20 N4 114(3) . .
C21 C20 C25 118(3) . .
N4 C20 C25 128(3) . .
C20 C21 C22 126(3) . .
C20 C21 C19 103(2) . .
C22 C21 C19 131(3) . .
C23 C22 C21 112(3) . .
C23 C22 H22 124.0 . .
C21 C22 H22 124.0 . .
C22 C23 C24 126(3) . .
C22 C23 H23 116.8 . .
C24 C23 H23 116.8 . .
C23 C24 C25 123(3) . .
C23 C24 H24 118.6 . .
C25 C24 H24 118.6 . .
C24 C25 C20 115(3) . .
C24 C25 H25 122.6 . .
C20 C25 H25 122.7 . .
F7 C26 F9 112(4) . .
F7 C26 F8 105(4) . .
F9 C26 F8 100(4) . .
F7 C26 C27 112(4) . .
F9 C26 C27 116(3) . .
F8 C26 C27 110(3) . .
O3 C27 C26 116(3) . .
O3 C27 C28 120(3) . .
C26 C27 C28 123(3) . .
C29 C28 C27 124(3) . .
C29 C28 H28 117.9 . .
C27 C28 H28 117.9 . .
C28 C29 O4 134(3) . .
C28 C29 C30 116(3) . .
O4 C29 C30 110(3) . .
F11 C30 F10 106(3) . .
F11 C30 F12 111(3) . .
F10 C30 F12 107(3) . .
F11 C30 C29 114(3) . .
F10 C30 C29 109(3) . .
F12 C30 C29 111(3) . .
C33 C31 C32 109(3) . .
C33 C31 C34 112(3) . .
C32 C31 C34 111(3) . .
C33 C31 N3 107(3) . .
C32 C31 N3 108(2) . .
C34 C31 N3 111(3) . .
C31 C32 H32A 109.5 . .
C31 C32 H32B 109.5 . .
H32A C32 H32B 109.5 . .
C31 C32 H32C 109.5 . .
H32A C32 H32C 109.5 . .
H32B C32 H32C 109.5 . .
C31 C33 H33A 109.5 . .
C31 C33 H33B 109.5 . .
H33A C33 H33B 109.5 . .
C31 C33 H33C 109.5 . .
H33A C33 H33C 109.5 . .
H33B C33 H33C 109.5 . .
C31 C34 H34A 109.5 . .
C31 C34 H34B 109.5 . .
H34A C34 H34B 109.5 . .
C31 C34 H34C 109.5 . .
H34A C34 H34C 109.5 . .
H34B C34 H34C 109.5 . .
C19 N3 C31 115(2) . .
C19 N3 Pd2 106.5(17) . .
C31 N3 Pd2 114.3(18) . .
C18 N4 C20 100(3) . .
C18 N4 Pd2 124.6(19) . 2_455
C20 N4 Pd2 134(2) . 2_455
C27 O3 Pd2 127(2) . .
C29 O4 Pd2 120.7(18) . .
N4 Pd2 O4 90.2(9) 2_455 .
N4 Pd2 O3 175.1(9) 2_455 .
O4 Pd2 O3 93.1(8) . .
N4 Pd2 N3 93.5(9) 2_455 .
O4 Pd2 N3 176.2(9) . .
O3 Pd2 N3 83.2(9) . .

loop_
_geom_bond_atom_site_label_1
_geom_bond_atom_site_label_2
_geom_bond_distance
_geom_bond_site_symmetry_2
C1 C2 1.26(3) .
C1 N2 1.37(3) .
C1 C1 1.50(4) 2_655
C2 C4 1.47(4) .
C2 N1 1.49(3) .
C3 N2 1.29(3) .
C3 C8 1.43(4) .
C3 C4 1.47(4) .
C4 C5 1.37(4) .
C5 C6 1.38(4) .
C5 H5 0.9500 .
C6 C7 1.39(5) .
C6 H6 0.9500 .
C7 C8 1.39(4) .
C7 H7 0.9500 .
C8 H8 0.9500 .
C9 F2 1.26(3) .
C9 F1 1.36(4) .
C9 F3 1.42(3) .
C9 C10 1.60(3) .
C10 O1 1.24(3) .
C10 C11 1.35(4) .
C11 C12 1.41(4) .
C11 H11 0.9500 .
C12 O2 1.24(3) .
C12 C13 1.51(4) .
C13 F5 1.30(3) .
C13 F6 1.32(3) .
C13 F4 1.34(3) .
C14 C17 1.45(4) .
C14 C15 1.47(4) .
C14 C16 1.52(4) .
C14 N1 1.60(3) .
C15 H15A 0.9800 .
C15 H15B 0.9800 .
C15 H15C 0.9800 .
C16 H16A 0.9800 .
C16 H16B 0.9800 .
C16 H16C 0.9800 .
C17 H17A 0.9800 .
C17 H17B 0.9800 .
C17 H17C 0.9800 .
N1 Pd1 2.02(2) .
N2 Pd1 2.04(2) 2_655
O1 Pd1 2.009(18) .
O2 Pd1 1.986(18) .
Pd1 N2 2.04(2) 2_655
C18 C19 1.29(4) .
C18 N4 1.38(3) .
C18 C18 1.54(5) 2_455
C19 N3 1.49(3) .
C19 C21 1.51(4) .
C20 C21 1.37(4) .
C20 N4 1.39(4) .
C20 C25 1.50(4) .
C21 C22 1.48(4) .
C22 C23 1.34(4) .
C22 H22 0.9500 .
C23 C24 1.39(4) .
C23 H23 0.9500 .
C24 C25 1.40(4) .
C24 H24 0.9500 .
C25 H25 0.9500 .
C26 F7 1.24(5) .
C26 F9 1.29(4) .
C26 F8 1.33(5) .
C26 C27 1.44(5) .
C27 O3 1.26(3) .
C27 C28 1.54(4) .
C28 C29 1.27(4) .
C28 H28 0.9500 .
C29 O4 1.27(3) .
C29 C30 1.56(4) .
C30 F11 1.26(4) .
C30 F10 1.31(4) .
C30 F12 1.34(4) .
C31 C33 1.51(4) .
C31 C32 1.55(4) .
C31 C34 1.56(4) .
C31 N3 1.57(4) .
C32 H32A 0.9800 .
C32 H32B 0.9800 .
C32 H32C 0.9800 .
C33 H33A 0.9800 .
C33 H33B 0.9800 .
C33 H33C 0.9800 .
C34 H34A 0.9800 .
C34 H34B 0.9800 .
C34 H34C 0.9800 .
N3 Pd2 2.06(2) .
N4 Pd2 1.90(3) 2_455
O3 Pd2 2.00(2) .
O4 Pd2 1.988(17) .
Pd2 N4 1.90(3) 2_455

loop_
_geom_torsion_atom_site_label_1
_geom_torsion_atom_site_label_2
_geom_torsion_atom_site_label_3
_geom_torsion_atom_site_label_4
_geom_torsion
_geom_torsion_site_symmetry_1
_geom_torsion_site_symmetry_4
N2 C1 C2 C4 -4(3) . .
C1 C1 C2 C4 177.4(15) 2_655 .
N2 C1 C2 N1 -177(2) . .
C1 C1 C2 N1 5(3) 2_655 .
C1 C2 C4 C5 -176(4) . .
N1 C2 C4 C5 -3(5) . .
C1 C2 C4 C3 5(3) . .
N1 C2 C4 C3 178(2) . .
N2 C3 C4 C5 177(3) . .
C8 C3 C4 C5 2(4) . .
N2 C3 C4 C2 -4(3) . .
C8 C3 C4 C2 -178(2) . .
C2 C4 C5 C6 178(3) . .
C3 C4 C5 C6 -3(4) . .
C4 C5 C6 C7 0(5) . .
C5 C6 C7 C8 3(5) . .
C6 C7 C8 C3 -3(5) . .
N2 C3 C8 C7 -173(3) . .
C4 C3 C8 C7 1(4) . .
F2 C9 C10 O1 -53(3) . .
F1 C9 C10 O1 69(3) . .
F3 C9 C10 O1 -180(2) . .
F2 C9 C10 C11 123(3) . .
F1 C9 C10 C11 -115(3) . .
F3 C9 C10 C11 -3(4) . .
O1 C10 C11 C12 -1(4) . .
C9 C10 C11 C12 -176(2) . .
C10 C11 C12 O2 4(4) . .
C10 C11 C12 C13 -178(2) . .
O2 C12 C13 F5 39(3) . .
C11 C12 C13 F5 -140(2) . .
O2 C12 C13 F6 162(2) . .
C11 C12 C13 F6 -17(3) . .
O2 C12 C13 F4 -78(3) . .
C11 C12 C13 F4 103(3) . .
C1 C2 N1 C14 -97(3) . .
C4 C2 N1 C14 90(3) . .
C1 C2 N1 Pd1 37(3) . .
C4 C2 N1 Pd1 -135(2) . .
C17 C14 N1 C2 179(2) . .
C15 C14 N1 C2 -56(3) . .
C16 C14 N1 C2 62(3) . .
C17 C14 N1 Pd1 49(3) . .
C15 C14 N1 Pd1 174(2) . .
C16 C14 N1 Pd1 -68(3) . .
C8 C3 N2 C1 175(3) . .
C4 C3 N2 C1 2(3) . .
C8 C3 N2 Pd1 7(4) . 2_655
C4 C3 N2 Pd1 -166.3(18) . 2_655
C2 C1 N2 C3 1(3) . .
C1 C1 N2 C3 -179.9(16) 2_655 .
C2 C1 N2 Pd1 171.4(17) . 2_655
C1 C1 N2 Pd1 -9.9(19) 2_655 2_655
C11 C10 O1 Pd1 -2(4) . .
C9 C10 O1 Pd1 173.1(16) . .
C11 C12 O2 Pd1 -2(4) . .
C13 C12 O2 Pd1 179.0(16) . .
C12 O2 Pd1 O1 0(2) . .
C12 O2 Pd1 N1 -178(2) . .
C12 O2 Pd1 N2 -100(10) . 2_655
C10 O1 Pd1 O2 2.6(18) . .
C10 O1 Pd1 N1 56(14) . .
C10 O1 Pd1 N2 178.5(18) . 2_655
C2 N1 Pd1 O2 127.7(15) . .
C14 N1 Pd1 O2 -99.1(19) . .
C2 N1 Pd1 O1 75(14) . .
C14 N1 Pd1 O1 -152(13) . .
C2 N1 Pd1 N2 -48.2(15) . 2_655
C14 N1 Pd1 N2 85.0(19) . 2_655
N4 C18 C19 N3 177(2) . .
C18 C18 C19 N3 0(4) 2_455 .
N4 C18 C19 C21 -1(3) . .
C18 C18 C19 C21 -178.3(12) 2_455 .
N4 C20 C21 C22 -178(2) . .
C25 C20 C21 C22 6(4) . .
N4 C20 C21 C19 -4(3) . .
C25 C20 C21 C19 179(2) . .
C18 C19 C21 C20 3(3) . .
N3 C19 C21 C20 -176(2) . .
C18 C19 C21 C22 176(3) . .
N3 C19 C21 C22 -2(4) . .
C20 C21 C22 C23 -2(4) . .
C19 C21 C22 C23 -174(2) . .
C21 C22 C23 C24 -3(4) . .
C22 C23 C24 C25 5(4) . .
C23 C24 C25 C20 -1(3) . .
C21 C20 C25 C24 -4(3) . .
N4 C20 C25 C24 -180(2) . .
F7 C26 C27 O3 -49(5) . .
F9 C26 C27 O3 -180(4) . .
F8 C26 C27 O3 67(5) . .
F7 C26 C27 C28 133(4) . .
F9 C26 C27 C28 2(6) . .
F8 C26 C27 C28 -111(4) . .
O3 C27 C28 C29 3(5) . .
C26 C27 C28 C29 -179(4) . .
C27 C28 C29 O4 -8(5) . .
C27 C28 C29 C30 176(3) . .
C28 C29 C30 F11 126(4) . .
O4 C29 C30 F11 -51(4) . .
C28 C29 C30 F10 -116(3) . .
O4 C29 C30 F10 67(3) . .
C28 C29 C30 F12 0(4) . .
O4 C29 C30 F12 -176(3) . .
C18 C19 N3 C31 90(3) . .
C21 C19 N3 C31 -92(3) . .
C18 C19 N3 Pd2 -37(3) . .
C21 C19 N3 Pd2 140.9(19) . .
C33 C31 N3 C19 -176(3) . .
C32 C31 N3 C19 68(3) . .
C34 C31 N3 C19 -54(3) . .
C33 C31 N3 Pd2 -52(3) . .
C32 C31 N3 Pd2 -168.7(19) . .
C34 C31 N3 Pd2 70(3) . .
C19 C18 N4 C20 -1(3) . .
C18 C18 N4 C20 176.3(14) 2_455 .
C19 C18 N4 Pd2 -170.0(19) . 2_455
C18 C18 N4 Pd2 7(2) 2_455 2_455
C21 C20 N4 C18 3(3) . .
C25 C20 N4 C18 179(2) . .
C21 C20 N4 Pd2 170.6(19) . 2_455
C25 C20 N4 Pd2 -13(4) . 2_455
C26 C27 O3 Pd2 -179(3) . .
C28 C27 O3 Pd2 0(4) . .
C28 C29 O4 Pd2 9(5) . .
C30 C29 O4 Pd2 -175.3(18) . .
C29 O4 Pd2 N4 179(2) . 2_455
C29 O4 Pd2 O3 -4(2) . .
C29 O4 Pd2 N3 -12(14) . .
C27 O3 Pd2 N4 133(10) . 2_455
C27 O3 Pd2 O4 1(3) . .
C27 O3 Pd2 N3 -180(3) . .
C19 N3 Pd2 N4 45.3(17) . 2_455
C31 N3 Pd2 N4 -83(2) . 2_455
C19 N3 Pd2 O4 -123(13) . .
C31 N3 Pd2 O4 109(13) . .
C19 N3 Pd2 O3 -131.1(17) . .
C31 N3 Pd2 O3 101(2) . .
